data_4066240
loop_
_publ_author_name
'Pinkas, Ji\<r\'i'
'Luke\<sov\'a, Lenka'
'Gyepes, R\'obert'
'C\'isa\<rov\'a, Ivana'
'Kubi\<sta, Ji\<r\'i'
'Hor\'a\<cek, Michal'
'Mach, Karel'

_publ_section_title
;
 Reduction-Induced Exclusive Activation of
 theansa-1,2-Bis(dimethylsilylene)ethane Chain inansa-Permethyltitanocene
 Compounds&#x00A7;
;
_journal_issue 21
_journal_name_full Organometallics
_journal_page_first 5199
_journal_paper_doi 10.1021/om1003623
_journal_volume 29
_journal_year 2010
_chemical_compound_source 'synthesized by the authors'
_chemical_formula_moiety 'C32 H58 Si4 Ti'
_chemical_formula_sum 'C32 H58 Si4 Ti'
_chemical_formula_weight 603.04
_chemical_name_systematic
; 
 ? 
;
_space_group_IT_number 14
_symmetry_cell_setting monoclinic
_symmetry_space_group_name_Hall '-P 2ybc'
_symmetry_space_group_name_H-M 'P 1 21/c 1'
_atom_sites_solution_hydrogens geom
_atom_sites_solution_primary direct
_atom_sites_solution_secondary difmap
_audit_creation_method SHELXL-97
_cell_angle_alpha 90.00
_cell_angle_beta 93.4444(6)
_cell_angle_gamma 90.00
_cell_formula_units_Z 8
_cell_length_a 22.4564(2)
_cell_length_b 18.2057(2)
_cell_length_c 17.3225(2)
_cell_measurement_reflns_used 16470
_cell_measurement_temperature 150(2)
_cell_measurement_theta_max 27.5
_cell_measurement_theta_min 1
_cell_volume 7069.24(13)
_computing_cell_refinement 'COLLECT and DENZO'
_computing_data_collection 'COLLECT (Hooft, 1998) and DENZO (Otwinowski & Minor, 1997)'
_computing_data_reduction 'COLLECT and DENZO'
_computing_structure_refinement 'SHELXL-97 (Sheldrick, 1997)'
_computing_structure_solution 'SIR92 (Altomare et al., 1994)'
_diffrn_ambient_temperature 150(2)
_diffrn_detector_area_resol_mean 9.091
_diffrn_measured_fraction_theta_full 0.999
_diffrn_measured_fraction_theta_max 0.999
_diffrn_measurement_device_type 'Nonius KappaCCD area detector'
_diffrn_measurement_method '\f and \w scans to fill the Ewald sphere'
_diffrn_radiation_monochromator graphite
_diffrn_radiation_source 'fine-focus sealed tube'
_diffrn_radiation_type MoK\a
_diffrn_radiation_wavelength 0.71073
_diffrn_reflns_av_R_equivalents 0.037
_diffrn_reflns_av_sigmaI/netI 0.0277
_diffrn_reflns_limit_h_max 29
_diffrn_reflns_limit_h_min -29
_diffrn_reflns_limit_k_max 23
_diffrn_reflns_limit_k_min -23
_diffrn_reflns_limit_l_max 22
_diffrn_reflns_limit_l_min -22
_diffrn_reflns_number 110807
_diffrn_reflns_theta_full 27.48
_diffrn_reflns_theta_max 27.48
_diffrn_reflns_theta_min 1.44
_diffrn_standards_number 0
_exptl_absorpt_coefficient_mu 0.397
_exptl_absorpt_correction_type none
_exptl_crystal_colour green
_exptl_crystal_density_diffrn 1.133
_exptl_crystal_density_method 'not measured'
_exptl_crystal_description prism
_exptl_crystal_F_000 2624
_exptl_crystal_size_max 0.5
_exptl_crystal_size_mid 0.5
_exptl_crystal_size_min 0.45
_refine_diff_density_max 0.375
_refine_diff_density_min -0.426
_refine_diff_density_rms 0.049
_refine_ls_extinction_method none
_refine_ls_goodness_of_fit_ref 1.016
_refine_ls_hydrogen_treatment mixed
_refine_ls_matrix_type full
_refine_ls_number_parameters 735
_refine_ls_number_reflns 16207
_refine_ls_number_restraints 0
_refine_ls_restrained_S_all 1.016
_refine_ls_R_factor_all 0.0468
_refine_ls_R_factor_gt 0.0339
_refine_ls_shift/su_max 0.001
_refine_ls_shift/su_mean 0.000
_refine_ls_structure_factor_coef Fsqd
_refine_ls_weighting_details 'calc w=1/[\s^2^(Fo^2^)+(0.0401P)^2^+4.0905P] where P=(Fo^2^+2Fc^2^)/3'
_refine_ls_weighting_scheme calc
_refine_ls_wR_factor_gt 0.0827
_refine_ls_wR_factor_ref 0.0902
_reflns_number_gt 13317
_reflns_number_total 16207
_reflns_threshold_expression I>2\s(I)
_cod_data_source_file om1003623_si_001.cif
_cod_data_source_block ansllburn-mach
_cod_original_sg_symbol_H-M 'P 21/c'
_cod_database_code 4066240

loop_
_symmetry_equiv_pos_as_xyz
'x, y, z'
'-x, y+1/2, -z+1/2'
'-x, -y, -z'
'x, -y-1/2, z-1/2'

loop_
_atom_site_label
_atom_site_type_symbol
_atom_site_fract_x
_atom_site_fract_y
_atom_site_fract_z
_atom_site_U_iso_or_equiv
_atom_site_adp_type
_atom_site_occupancy
_atom_site_symmetry_multiplicity
_atom_site_calc_flag
_atom_site_refinement_flags
Ti1 Ti 0.381069(11) -0.338227(14) 0.403394(15) 0.01611(6) Uani 1 1 d .
Si11 Si 0.45108(2) -0.13665(2) 0.35290(3) 0.02855(11) Uani 1 1 d .
Si12 Si 0.538093(19) -0.32268(3) 0.31450(3) 0.02650(10) Uani 1 1 d .
Si13 Si 0.28937(2) -0.46928(3) 0.26715(3) 0.02612(10) Uani 1 1 d .
Si14 Si 0.256834(19) -0.45545(2) 0.49097(3) 0.02436(10) Uani 1 1 d .
C101 C 0.39544(7) -0.20737(8) 0.38053(9) 0.0205(3) Uani 1 1 d .
C102 C 0.36986(8) -0.21575(9) 0.45355(9) 0.0257(3) Uani 1 1 d .
C103 C 0.31202(8) -0.24516(9) 0.44170(11) 0.0304(4) Uani 1 1 d .
C104 C 0.29993(7) -0.25429(9) 0.36180(11) 0.0310(4) Uani 1 1 d .
C105 C 0.35123(7) -0.23388(8) 0.32393(9) 0.0236(3) Uani 1 1 d .
C106 C 0.39320(10) -0.18768(11) 0.53175(11) 0.0428(5) Uani 1 1 d .
H10A H 0.3699 -0.1447 0.5460 0.064 Uiso 1 1 calc R
H10B H 0.4352 -0.1738 0.5294 0.064 Uiso 1 1 calc R
H10C H 0.3896 -0.2263 0.5706 0.064 Uiso 1 1 calc R
C107 C 0.26866(10) -0.25217(11) 0.50451(16) 0.0566(7) Uani 1 1 d .
H10D H 0.2852 -0.2855 0.5448 0.085 Uiso 1 1 calc R
H10E H 0.2307 -0.2719 0.4825 0.085 Uiso 1 1 calc R
H10F H 0.2619 -0.2037 0.5271 0.085 Uiso 1 1 calc R
C108 C 0.24134(8) -0.27668(11) 0.32283(16) 0.0519(6) Uani 1 1 d .
H10G H 0.2134 -0.2354 0.3233 0.078 Uiso 1 1 calc R
H10H H 0.2251 -0.3184 0.3505 0.078 Uiso 1 1 calc R
H10I H 0.2472 -0.2909 0.2693 0.078 Uiso 1 1 calc R
C109 C 0.35603(10) -0.23434(11) 0.23788(10) 0.0416(5) Uani 1 1 d .
H10J H 0.3408 -0.2811 0.2166 0.062 Uiso 1 1 calc R
H10K H 0.3979 -0.2285 0.2261 0.062 Uiso 1 1 calc R
H10L H 0.3325 -0.1938 0.2147 0.062 Uiso 1 1 calc R
C110 C 0.48338(6) -0.35689(8) 0.38347(9) 0.0198(3) Uani 1 1 d .
C111 C 0.45549(6) -0.42799(8) 0.37612(9) 0.0210(3) Uani 1 1 d .
C112 C 0.43629(7) -0.44927(9) 0.44876(9) 0.0237(3) Uani 1 1 d .
C113 C 0.45044(7) -0.39222(9) 0.50166(9) 0.0254(3) Uani 1 1 d .
C114 C 0.48122(7) -0.33718(9) 0.46325(9) 0.0230(3) Uani 1 1 d .
C115 C 0.45424(8) -0.47661(10) 0.30612(10) 0.0316(4) Uani 1 1 d .
H11A H 0.4952 -0.4883 0.2937 0.047 Uiso 1 1 calc R
H11B H 0.4339 -0.4512 0.2622 0.047 Uiso 1 1 calc R
H11C H 0.4329 -0.5221 0.3167 0.047 Uiso 1 1 calc R
C116 C 0.40949(8) -0.52129(10) 0.46872(12) 0.0359(4) Uani 1 1 d .
H11D H 0.4412 -0.5556 0.4858 0.054 Uiso 1 1 calc R
H11E H 0.3872 -0.5413 0.4231 0.054 Uiso 1 1 calc R
H11F H 0.3824 -0.5143 0.5104 0.054 Uiso 1 1 calc R
C117 C 0.44021(9) -0.39314(13) 0.58682(10) 0.0411(5) Uani 1 1 d .
H11G H 0.4787 -0.3938 0.6166 0.062 Uiso 1 1 calc R
H11H H 0.4173 -0.4370 0.5990 0.062 Uiso 1 1 calc R
H11I H 0.4179 -0.3492 0.6002 0.062 Uiso 1 1 calc R
C118 C 0.51679(9) -0.27738(11) 0.50341(11) 0.0387(4) Uani 1 1 d .
H11J H 0.5025 -0.2698 0.5552 0.058 Uiso 1 1 calc R
H11K H 0.5121 -0.2318 0.4736 0.058 Uiso 1 1 calc R
H11L H 0.5590 -0.2914 0.5078 0.058 Uiso 1 1 calc R
C119 C 0.51163(9) -0.16771(11) 0.28982(15) 0.0432(5) Uani 1 1 d .
C120 C 0.55857(8) -0.22322(11) 0.32190(15) 0.0410(5) Uani 1 1 d .
C121 C 0.40620(8) -0.06639(9) 0.29565(12) 0.0357(4) Uani 1 1 d .
H12A H 0.3961 -0.0854 0.2436 0.053 Uiso 1 1 calc R
H12B H 0.4296 -0.0212 0.2921 0.053 Uiso 1 1 calc R
H12C H 0.3694 -0.0559 0.3214 0.053 Uiso 1 1 calc R
C122 C 0.48741(11) -0.08355(12) 0.43524(15) 0.0576(6) Uani 1 1 d .
H12D H 0.4567 -0.0632 0.4670 0.086 Uiso 1 1 calc R
H12E H 0.5110 -0.0434 0.4150 0.086 Uiso 1 1 calc R
H12F H 0.5136 -0.1162 0.4669 0.086 Uiso 1 1 calc R
C123 C 0.51332(10) -0.33914(12) 0.21052(11) 0.0455(5) Uani 1 1 d .
H12G H 0.5180 -0.3913 0.1983 0.068 Uiso 1 1 calc R
H12H H 0.5377 -0.3096 0.1772 0.068 Uiso 1 1 calc R
H12I H 0.4713 -0.3251 0.2018 0.068 Uiso 1 1 calc R
C124 C 0.60854(8) -0.37579(11) 0.33711(12) 0.0395(5) Uani 1 1 d .
H12J H 0.6241 -0.3643 0.3898 0.059 Uiso 1 1 calc R
H12K H 0.6382 -0.3623 0.3004 0.059 Uiso 1 1 calc R
H12L H 0.6001 -0.4285 0.3330 0.059 Uiso 1 1 calc R
C125 C 0.31996(7) -0.41599(8) 0.35250(9) 0.0204(3) Uani 1 1 d .
C126 C 0.30959(6) -0.41120(8) 0.42577(9) 0.0196(3) Uani 1 1 d .
C127 C 0.31640(8) -0.56674(10) 0.26669(12) 0.0357(4) Uani 1 1 d .
H12M H 0.3585 -0.5676 0.2546 0.054 Uiso 1 1 calc R
H12N H 0.2927 -0.5948 0.2275 0.054 Uiso 1 1 calc R
H12O H 0.3122 -0.5887 0.3177 0.054 Uiso 1 1 calc R
C128 C 0.31016(11) -0.42694(12) 0.17411(11) 0.0492(6) Uani 1 1 d .
H12P H 0.2873 -0.3817 0.1647 0.074 Uiso 1 1 calc R
H12Q H 0.3012 -0.4615 0.1316 0.074 Uiso 1 1 calc R
H12R H 0.3529 -0.4155 0.1773 0.074 Uiso 1 1 calc R
C129 C 0.20580(8) -0.47482(11) 0.26404(13) 0.0430(5) Uani 1 1 d .
H12S H 0.1936 -0.5039 0.3080 0.065 Uiso 1 1 calc R
H12T H 0.1911 -0.4982 0.2156 0.065 Uiso 1 1 calc R
H12U H 0.1891 -0.4252 0.2669 0.065 Uiso 1 1 calc R
C130 C 0.25212(9) -0.55737(10) 0.47589(12) 0.0386(4) Uani 1 1 d .
H13A H 0.2400 -0.5677 0.4217 0.058 Uiso 1 1 calc R
H13B H 0.2227 -0.5781 0.5093 0.058 Uiso 1 1 calc R
H13C H 0.2912 -0.5795 0.4888 0.058 Uiso 1 1 calc R
C131 C 0.17829(8) -0.42181(11) 0.47277(13) 0.0395(4) Uani 1 1 d .
H13D H 0.1761 -0.3698 0.4870 0.059 Uiso 1 1 calc R
H13E H 0.1516 -0.4504 0.5040 0.059 Uiso 1 1 calc R
H13F H 0.1661 -0.4276 0.4178 0.059 Uiso 1 1 calc R
C132 C 0.27835(9) -0.44138(12) 0.59591(11) 0.0421(5) Uani 1 1 d .
H13G H 0.3151 -0.4686 0.6098 0.063 Uiso 1 1 calc R
H13H H 0.2463 -0.4592 0.6270 0.063 Uiso 1 1 calc R
H13I H 0.2850 -0.3889 0.6059 0.063 Uiso 1 1 calc R
Ti2 Ti 0.113402(11) 0.172168(14) 0.342140(15) 0.01649(6) Uani 1 1 d .
Si21 Si -0.058658(19) 0.24288(2) 0.36254(3) 0.02349(10) Uani 1 1 d .
Si22 Si -0.008468(19) 0.13095(3) 0.17864(3) 0.02411(10) Uani 1 1 d .
Si23 Si 0.17699(2) -0.02165(2) 0.38774(3) 0.02866(11) Uani 1 1 d .
Si24 Si 0.27689(2) 0.15612(3) 0.42741(3) 0.02875(11) Uani 1 1 d .
C201 C 0.02120(6) 0.21967(8) 0.39007(8) 0.0189(3) Uani 1 1 d .
C202 C 0.06908(7) 0.26876(8) 0.41316(9) 0.0212(3) Uani 1 1 d .
C203 C 0.10860(7) 0.23245(9) 0.46744(9) 0.0246(3) Uani 1 1 d .
C204 C 0.08677(7) 0.16075(9) 0.47863(9) 0.0252(3) Uani 1 1 d .
C205 C 0.03484(7) 0.15165(8) 0.43013(9) 0.0210(3) Uani 1 1 d .
C206 C 0.07571(8) 0.34930(9) 0.39507(11) 0.0307(4) Uani 1 1 d .
H20A H 0.0704 0.3783 0.4418 0.046 Uiso 1 1 calc R
H20B H 0.0455 0.3636 0.3547 0.046 Uiso 1 1 calc R
H20C H 0.1156 0.3584 0.3770 0.046 Uiso 1 1 calc R
C207 C 0.15806(8) 0.26919(12) 0.51500(11) 0.0377(4) Uani 1 1 d .
H20D H 0.1412 0.3051 0.5497 0.057 Uiso 1 1 calc R
H20E H 0.1846 0.2943 0.4807 0.057 Uiso 1 1 calc R
H20F H 0.1807 0.2322 0.5456 0.057 Uiso 1 1 calc R
C208 C 0.11167(9) 0.10501(11) 0.53550(10) 0.0366(4) Uani 1 1 d .
H20G H 0.1553 0.1073 0.5380 0.055 Uiso 1 1 calc R
H20H H 0.0986 0.0558 0.5190 0.055 Uiso 1 1 calc R
H20I H 0.0974 0.1155 0.5867 0.055 Uiso 1 1 calc R
C209 C -0.00213(8) 0.08267(9) 0.42712(10) 0.0302(4) Uani 1 1 d .
H20J H 0.0232 0.0406 0.4158 0.045 Uiso 1 1 calc R
H20K H -0.0342 0.0873 0.3865 0.045 Uiso 1 1 calc R
H20L H -0.0194 0.0752 0.4771 0.045 Uiso 1 1 calc R
C210 C 0.06627(7) 0.16487(8) 0.21652(8) 0.0199(3) Uani 1 1 d .
C211 C 0.12045(7) 0.12297(9) 0.21387(8) 0.0209(3) Uani 1 1 d .
C212 C 0.16936(7) 0.17128(9) 0.22309(9) 0.0237(3) Uani 1 1 d .
C213 C 0.14726(7) 0.24331(9) 0.23166(9) 0.0238(3) Uani 1 1 d .
C214 C 0.08421(7) 0.24042(9) 0.22464(9) 0.0217(3) Uani 1 1 d .
C215 C 0.12541(8) 0.04358(10) 0.19215(10) 0.0307(4) Uani 1 1 d .
H21A H 0.1156 0.0378 0.1366 0.046 Uiso 1 1 calc R
H21B H 0.0976 0.0145 0.2212 0.046 Uiso 1 1 calc R
H21C H 0.1663 0.0265 0.2045 0.046 Uiso 1 1 calc R
C216 C 0.23337(7) 0.15060(11) 0.21618(10) 0.0341(4) Uani 1 1 d .
H21D H 0.2414 0.1456 0.1614 0.051 Uiso 1 1 calc R
H21E H 0.2415 0.1038 0.2427 0.051 Uiso 1 1 calc R
H21F H 0.2591 0.1889 0.2399 0.051 Uiso 1 1 calc R
C217 C 0.18492(8) 0.31160(10) 0.23955(11) 0.0342(4) Uani 1 1 d .
H21G H 0.2135 0.3066 0.2843 0.051 Uiso 1 1 calc R
H21H H 0.1592 0.3542 0.2469 0.051 Uiso 1 1 calc R
H21I H 0.2066 0.3184 0.1926 0.051 Uiso 1 1 calc R
C218 C 0.04438(8) 0.30556(9) 0.21176(10) 0.0301(4) Uani 1 1 d .
H21J H 0.0669 0.3505 0.2242 0.045 Uiso 1 1 calc R
H21K H 0.0108 0.3019 0.2451 0.045 Uiso 1 1 calc R
H21L H 0.0293 0.3070 0.1575 0.045 Uiso 1 1 calc R
C219 C -0.09593(8) 0.18773(11) 0.28202(11) 0.0320(4) Uani 1 1 d .
C220 C -0.07410(8) 0.19003(11) 0.19973(10) 0.0306(4) Uani 1 1 d .
C221 C -0.10176(8) 0.22158(11) 0.44940(11) 0.0358(4) Uani 1 1 d .
H22A H -0.1004 0.1686 0.4594 0.054 Uiso 1 1 calc R
H22B H -0.1433 0.2371 0.4396 0.054 Uiso 1 1 calc R
H22C H -0.0840 0.2479 0.4945 0.054 Uiso 1 1 calc R
C222 C -0.07387(8) 0.34310(10) 0.34443(11) 0.0358(4) Uani 1 1 d .
H22D H -0.0568 0.3720 0.3881 0.054 Uiso 1 1 calc R
H22E H -0.1170 0.3513 0.3389 0.054 Uiso 1 1 calc R
H22F H -0.0557 0.3583 0.2969 0.054 Uiso 1 1 calc R
C223 C -0.00474(9) 0.12792(13) 0.07103(10) 0.0430(5) Uani 1 1 d .
H22G H 0.0036 0.1772 0.0517 0.064 Uiso 1 1 calc R
H22H H -0.0430 0.1106 0.0475 0.064 Uiso 1 1 calc R
H22I H 0.0271 0.0943 0.0575 0.064 Uiso 1 1 calc R
C224 C -0.02546(8) 0.03562(10) 0.21125(12) 0.0384(4) Uani 1 1 d .
H22J H -0.0043 0.0001 0.1804 0.058 Uiso 1 1 calc R
H22K H -0.0685 0.0268 0.2045 0.058 Uiso 1 1 calc R
H22L H -0.0124 0.0300 0.2659 0.058 Uiso 1 1 calc R
C225 C 0.16587(7) 0.07924(8) 0.37559(8) 0.0213(3) Uani 1 1 d .
C226 C 0.19911(7) 0.13746(9) 0.38836(9) 0.0219(3) Uani 1 1 d .
C227 C 0.21248(12) -0.04332(12) 0.48585(12) 0.0522(6) Uani 1 1 d .
H22M H 0.2503 -0.0166 0.4934 0.078 Uiso 1 1 calc R
H22N H 0.2201 -0.0962 0.4898 0.078 Uiso 1 1 calc R
H22O H 0.1856 -0.0285 0.5256 0.078 Uiso 1 1 calc R
C228 C 0.22776(9) -0.06059(10) 0.31532(12) 0.0401(4) Uani 1 1 d .
H22P H 0.2038 -0.0789 0.2702 0.060 Uiso 1 1 calc R
H22Q H 0.2511 -0.1010 0.3391 0.060 Uiso 1 1 calc R
H22R H 0.2548 -0.0221 0.2990 0.060 Uiso 1 1 calc R
C229 C 0.10545(9) -0.07421(10) 0.37699(12) 0.0392(4) Uani 1 1 d .
H22S H 0.0808 -0.0624 0.4201 0.059 Uiso 1 1 calc R
H22T H 0.1141 -0.1270 0.3771 0.059 Uiso 1 1 calc R
H22U H 0.0840 -0.0607 0.3281 0.059 Uiso 1 1 calc R
C230 C 0.28565(9) 0.14887(14) 0.53592(12) 0.0490(5) Uani 1 1 d .
H23A H 0.2701 0.1935 0.5591 0.074 Uiso 1 1 calc R
H23B H 0.3280 0.1433 0.5521 0.074 Uiso 1 1 calc R
H23C H 0.2635 0.1061 0.5530 0.074 Uiso 1 1 calc R
C231 C 0.30341(9) 0.24918(11) 0.39968(14) 0.0449(5) Uani 1 1 d .
H23D H 0.3088 0.2504 0.3440 0.067 Uiso 1 1 calc R
H23E H 0.3415 0.2599 0.4280 0.067 Uiso 1 1 calc R
H23F H 0.2738 0.2861 0.4125 0.067 Uiso 1 1 calc R
C232 C 0.33125(8) 0.08787(12) 0.39105(12) 0.0417(5) Uani 1 1 d .
H23G H 0.3209 0.0385 0.4084 0.063 Uiso 1 1 calc R
H23H H 0.3717 0.1003 0.4113 0.063 Uiso 1 1 calc R
H23I H 0.3295 0.0891 0.3344 0.063 Uiso 1 1 calc R
H11M H 0.5320(11) -0.1204(14) 0.2802(14) 0.061(7) Uiso 1 1 d .
H11N H 0.4915(12) -0.1828(14) 0.2416(16) 0.061(8) Uiso 1 1 d .
H12X H 0.5688(9) -0.2102(11) 0.3718(13) 0.035(6) Uiso 1 1 d .
H12Y H 0.5933(11) -0.2210(12) 0.2896(13) 0.053(6) Uiso 1 1 d .
H21M H -0.0987(9) 0.1358(12) 0.2992(12) 0.037(5) Uiso 1 1 d .
H21N H -0.1357(10) 0.2050(12) 0.2835(12) 0.041(6) Uiso 1 1 d .
H22X H -0.0673(9) 0.2417(12) 0.1830(11) 0.036(5) Uiso 1 1 d .
H22Y H -0.1056(10) 0.1701(11) 0.1652(12) 0.041(6) Uiso 1 1 d .

loop_
_atom_site_aniso_label
_atom_site_aniso_U_11
_atom_site_aniso_U_22
_atom_site_aniso_U_33
_atom_site_aniso_U_23
_atom_site_aniso_U_13
_atom_site_aniso_U_12
Ti1 0.01444(13) 0.01670(13) 0.01735(13) 0.00136(10) 0.00233(10) 0.00139(9)
Si11 0.0250(2) 0.0192(2) 0.0420(3) 0.00173(19) 0.0068(2) -0.00422(17)
Si12 0.0181(2) 0.0304(2) 0.0317(2) 0.00966(19) 0.00793(18) 0.00415(17)
Si13 0.0276(2) 0.0250(2) 0.0251(2) 0.00061(18) -0.00454(18) -0.00598(18)
Si14 0.0203(2) 0.0238(2) 0.0296(2) 0.00545(18) 0.00644(17) -0.00119(17)
C101 0.0224(8) 0.0170(7) 0.0224(8) 0.0007(6) 0.0033(6) -0.0001(6)
C102 0.0329(9) 0.0193(7) 0.0256(8) -0.0014(6) 0.0092(7) 0.0041(6)
C103 0.0273(9) 0.0179(8) 0.0480(11) 0.0046(7) 0.0177(8) 0.0056(6)
C104 0.0191(8) 0.0158(7) 0.0571(12) 0.0090(7) -0.0047(7) 0.0017(6)
C105 0.0255(8) 0.0175(7) 0.0272(8) 0.0040(6) -0.0044(6) -0.0001(6)
C106 0.0660(14) 0.0370(10) 0.0263(9) -0.0080(8) 0.0099(9) 0.0056(10)
C107 0.0557(13) 0.0309(10) 0.0891(18) 0.0034(11) 0.0518(13) 0.0066(9)
C108 0.0234(9) 0.0300(10) 0.0995(19) 0.0143(11) -0.0195(10) -0.0005(8)
C109 0.0654(14) 0.0313(10) 0.0265(9) 0.0061(7) -0.0109(9) -0.0049(9)
C110 0.0151(7) 0.0239(7) 0.0205(7) 0.0012(6) 0.0016(6) 0.0014(6)
C111 0.0151(7) 0.0213(7) 0.0266(8) -0.0014(6) 0.0008(6) 0.0032(6)
C112 0.0146(7) 0.0250(8) 0.0314(9) 0.0091(6) 0.0006(6) 0.0044(6)
C113 0.0206(8) 0.0339(9) 0.0218(8) 0.0071(7) 0.0013(6) 0.0088(7)
C114 0.0196(7) 0.0263(8) 0.0227(8) -0.0007(6) -0.0028(6) 0.0043(6)
C115 0.0271(9) 0.0307(9) 0.0371(10) -0.0116(7) 0.0024(7) 0.0037(7)
C116 0.0230(8) 0.0295(9) 0.0554(12) 0.0178(8) 0.0043(8) 0.0041(7)
C117 0.0392(11) 0.0620(13) 0.0225(9) 0.0102(9) 0.0042(8) 0.0129(9)
C118 0.0393(11) 0.0388(10) 0.0361(10) -0.0103(8) -0.0130(8) 0.0003(8)
C119 0.0322(10) 0.0310(10) 0.0689(15) 0.0219(10) 0.0233(10) 0.0056(8)
C120 0.0235(9) 0.0332(10) 0.0678(15) 0.0138(10) 0.0156(10) 0.0006(7)
C121 0.0375(10) 0.0209(8) 0.0504(11) 0.0066(8) 0.0174(8) 0.0029(7)
C122 0.0622(15) 0.0330(11) 0.0754(17) -0.0069(11) -0.0123(12) -0.0194(10)
C123 0.0539(13) 0.0546(13) 0.0294(10) 0.0114(9) 0.0134(9) 0.0175(10)
C124 0.0223(9) 0.0419(11) 0.0552(12) 0.0136(9) 0.0118(8) 0.0065(8)
C125 0.0174(7) 0.0171(7) 0.0263(8) 0.0023(6) -0.0018(6) 0.0006(6)
C126 0.0144(7) 0.0173(7) 0.0270(8) 0.0040(6) 0.0012(6) 0.0025(5)
C127 0.0331(10) 0.0287(9) 0.0452(11) -0.0099(8) 0.0019(8) -0.0048(7)
C128 0.0711(15) 0.0498(12) 0.0250(10) 0.0037(9) -0.0100(9) -0.0227(11)
C129 0.0308(10) 0.0362(10) 0.0599(13) -0.0035(9) -0.0154(9) -0.0022(8)
C130 0.0343(10) 0.0263(9) 0.0562(12) 0.0077(8) 0.0107(9) -0.0048(7)
C131 0.0236(9) 0.0405(10) 0.0556(12) 0.0093(9) 0.0122(8) 0.0026(8)
C132 0.0417(11) 0.0526(12) 0.0329(10) 0.0067(9) 0.0107(8) -0.0062(9)
Ti2 0.01549(13) 0.01842(13) 0.01569(13) 0.00001(10) 0.00202(9) -0.00053(10)
Si21 0.0176(2) 0.0259(2) 0.0272(2) 0.00078(18) 0.00391(17) 0.00354(17)
Si22 0.0185(2) 0.0315(2) 0.0221(2) -0.00214(18) -0.00082(16) -0.00322(17)
Si23 0.0370(3) 0.0202(2) 0.0287(2) 0.00131(18) 0.0012(2) 0.00529(19)
Si24 0.0204(2) 0.0338(3) 0.0313(2) -0.0050(2) -0.00501(18) 0.00341(18)
C201 0.0187(7) 0.0197(7) 0.0188(7) 0.0003(6) 0.0052(6) 0.0017(6)
C202 0.0215(8) 0.0210(7) 0.0218(7) -0.0033(6) 0.0060(6) -0.0001(6)
C203 0.0210(8) 0.0331(9) 0.0200(7) -0.0062(6) 0.0030(6) 0.0012(6)
C204 0.0244(8) 0.0337(9) 0.0180(7) 0.0017(6) 0.0053(6) 0.0057(7)
C205 0.0203(7) 0.0230(7) 0.0205(7) 0.0020(6) 0.0074(6) 0.0017(6)
C206 0.0356(10) 0.0221(8) 0.0353(9) -0.0044(7) 0.0106(7) -0.0049(7)
C207 0.0310(10) 0.0513(12) 0.0303(9) -0.0149(8) -0.0036(7) -0.0020(8)
C208 0.0376(10) 0.0501(11) 0.0227(9) 0.0108(8) 0.0058(7) 0.0123(9)
C209 0.0296(9) 0.0246(8) 0.0373(10) 0.0064(7) 0.0093(7) -0.0012(7)
C210 0.0187(7) 0.0238(8) 0.0171(7) 0.0008(6) 0.0011(6) -0.0009(6)
C211 0.0198(7) 0.0268(8) 0.0162(7) -0.0013(6) 0.0024(6) 0.0013(6)
C212 0.0192(8) 0.0354(9) 0.0168(7) 0.0019(6) 0.0032(6) -0.0005(6)
C213 0.0237(8) 0.0297(8) 0.0182(7) 0.0030(6) 0.0037(6) -0.0075(6)
C214 0.0225(8) 0.0248(8) 0.0180(7) 0.0025(6) 0.0029(6) -0.0024(6)
C215 0.0326(9) 0.0322(9) 0.0272(9) -0.0086(7) 0.0018(7) 0.0062(7)
C216 0.0196(8) 0.0552(12) 0.0279(9) -0.0009(8) 0.0062(7) 0.0006(8)
C217 0.0313(9) 0.0372(10) 0.0339(10) 0.0052(8) 0.0013(7) -0.0145(8)
C218 0.0331(9) 0.0258(8) 0.0318(9) 0.0083(7) 0.0052(7) 0.0021(7)
C219 0.0165(8) 0.0424(11) 0.0369(10) -0.0033(8) -0.0001(7) 0.0006(7)
C220 0.0201(8) 0.0398(10) 0.0312(9) -0.0006(8) -0.0050(7) 0.0020(7)
C221 0.0271(9) 0.0397(10) 0.0423(11) 0.0017(8) 0.0153(8) 0.0027(8)
C222 0.0339(10) 0.0328(9) 0.0412(11) 0.0050(8) 0.0070(8) 0.0133(8)
C223 0.0318(10) 0.0721(15) 0.0246(9) -0.0059(9) -0.0024(7) -0.0024(10)
C224 0.0309(9) 0.0323(10) 0.0523(12) -0.0075(8) 0.0070(8) -0.0084(8)
C225 0.0251(8) 0.0221(7) 0.0168(7) 0.0007(6) 0.0028(6) 0.0046(6)
C226 0.0204(7) 0.0261(8) 0.0190(7) -0.0012(6) 0.0011(6) 0.0043(6)
C227 0.0775(16) 0.0350(11) 0.0424(12) 0.0093(9) -0.0103(11) 0.0163(11)
C228 0.0407(11) 0.0282(9) 0.0519(12) -0.0028(8) 0.0077(9) 0.0099(8)
C229 0.0496(12) 0.0259(9) 0.0430(11) 0.0005(8) 0.0118(9) -0.0026(8)
C230 0.0372(11) 0.0731(15) 0.0348(11) -0.0067(10) -0.0140(9) 0.0099(10)
C231 0.0302(10) 0.0389(11) 0.0642(14) -0.0059(10) -0.0085(9) -0.0077(8)
C232 0.0253(9) 0.0481(12) 0.0514(12) -0.0047(9) -0.0013(8) 0.0109(8)

loop_
_atom_type_symbol
_atom_type_description
_atom_type_scat_dispersion_real
_atom_type_scat_dispersion_imag
_atom_type_scat_source
C C 0.0033 0.0016 'International Tables Vol C Tables 4.2.6.8 and 6.1.1.4'
H H 0.0000 0.0000 'International Tables Vol C Tables 4.2.6.8 and 6.1.1.4'
Ti Ti 0.2776 0.4457 'International Tables Vol C Tables 4.2.6.8 and 6.1.1.4'
Si Si 0.0817 0.0704 'International Tables Vol C Tables 4.2.6.8 and 6.1.1.4'

loop_
_geom_angle_atom_site_label_1
_geom_angle_atom_site_label_2
_geom_angle_atom_site_label_3
_geom_angle
C125 Ti1 C126 35.71(6)
C125 Ti1 C110 116.85(6)
C126 Ti1 C110 133.08(5)
C125 Ti1 C111 84.54(5)
C126 Ti1 C111 98.72(5)
C110 Ti1 C111 35.12(5)
C125 Ti1 C102 133.34(6)
C126 Ti1 C102 114.43(6)
C110 Ti1 C102 107.96(6)
C111 Ti1 C102 142.00(6)
C125 Ti1 C103 99.90(6)
C126 Ti1 C103 83.38(6)
C110 Ti1 C103 141.70(6)
C111 Ti1 C103 174.59(6)
C102 Ti1 C103 33.92(6)
C125 Ti1 C105 97.89(5)
C126 Ti1 C105 113.98(5)
C110 Ti1 C105 105.54(5)
C111 Ti1 C105 126.47(5)
C102 Ti1 C105 56.44(5)
C103 Ti1 C105 56.27(6)
C125 Ti1 C114 138.01(6)
C126 Ti1 C114 128.04(6)
C110 Ti1 C114 34.77(5)
C111 Ti1 C114 56.66(5)
C102 Ti1 C114 87.30(6)
C103 Ti1 C114 118.17(6)
C105 Ti1 C114 117.17(5)
C125 Ti1 C101 132.17(5)
C126 Ti1 C101 138.13(5)
C110 Ti1 C101 88.71(5)
C111 Ti1 C101 122.11(5)
C102 Ti1 C101 34.24(5)
C103 Ti1 C101 56.85(5)
C105 Ti1 C101 34.40(5)
C114 Ti1 C101 86.17(5)
C125 Ti1 C113 112.93(6)
C126 Ti1 C113 94.47(6)
C110 Ti1 C113 57.34(5)
C111 Ti1 C113 56.08(5)
C102 Ti1 C113 101.36(6)
C103 Ti1 C113 118.91(6)
C105 Ti1 C113 148.89(6)
C114 Ti1 C113 33.63(5)
C101 Ti1 C113 114.89(6)
C125 Ti1 C104 81.00(6)
C126 Ti1 C104 83.56(5)
C110 Ti1 C104 139.17(6)
C111 Ti1 C104 151.46(6)
C102 Ti1 C104 55.81(6)
C103 Ti1 C104 33.51(6)
C105 Ti1 C104 33.64(6)
C114 Ti1 C104 140.89(6)
C101 Ti1 C104 56.43(5)
C113 Ti1 C104 152.42(6)
C125 Ti1 C112 83.47(5)
C126 Ti1 C112 78.58(5)
C110 Ti1 C112 57.12(5)
C111 Ti1 C112 33.52(5)
C102 Ti1 C112 134.59(6)
C103 Ti1 C112 143.43(6)
C105 Ti1 C112 159.94(5)
C114 Ti1 C112 55.61(5)
C101 Ti1 C112 141.31(5)
C113 Ti1 C112 33.28(6)
C104 Ti1 C112 162.06(5)
C122 Si11 C121 104.29(10)
C122 Si11 C101 115.28(10)
C121 Si11 C101 104.95(8)
C122 Si11 C119 107.51(12)
C121 Si11 C119 106.38(9)
C101 Si11 C119 117.23(8)
C120 Si12 C110 116.53(9)
C120 Si12 C124 106.50(9)
C110 Si12 C124 105.85(8)
C120 Si12 C123 106.13(11)
C110 Si12 C123 113.04(9)
C124 Si12 C123 108.40(10)
C125 Si13 C128 111.69(8)
C125 Si13 C127 113.06(8)
C128 Si13 C127 106.77(10)
C125 Si13 C129 111.77(8)
C128 Si13 C129 107.35(10)
C127 Si13 C129 105.80(9)
C126 Si14 C132 113.10(8)
C126 Si14 C130 112.02(8)
C132 Si14 C130 106.26(10)
C126 Si14 C131 112.44(8)
C132 Si14 C131 107.70(10)
C130 Si14 C131 104.77(9)
C102 C101 C105 105.69(14)
C102 C101 Si11 127.49(12)
C105 C101 Si11 120.00(11)
C102 C101 Ti1 71.81(9)
C105 C101 Ti1 71.93(8)
Si11 C101 Ti1 143.92(8)
C103 C102 C101 109.14(15)
C103 C102 C106 121.75(16)
C101 C102 C106 128.39(16)
C103 C102 Ti1 73.22(9)
C101 C102 Ti1 73.95(9)
C106 C102 Ti1 126.67(12)
C104 C103 C102 108.09(14)
C104 C103 C107 127.30(19)
C102 C103 C107 123.82(19)
C104 C103 Ti1 74.67(9)
C102 C103 Ti1 72.85(9)
C107 C103 Ti1 126.25(12)
C103 C104 C105 108.22(15)
C103 C104 C108 126.06(18)
C105 C104 C108 125.59(19)
C103 C104 Ti1 71.83(9)
C105 C104 Ti1 71.79(9)
C108 C104 Ti1 125.40(12)
C104 C105 C101 108.75(14)
C104 C105 C109 124.77(16)
C101 C105 C109 126.30(15)
C104 C105 Ti1 74.58(9)
C101 C105 Ti1 73.66(8)
C109 C105 Ti1 121.82(12)
C102 C106 H10A 109.5
C102 C106 H10B 109.5
H10A C106 H10B 109.5
C102 C106 H10C 109.5
H10A C106 H10C 109.5
H10B C106 H10C 109.5
C103 C107 H10D 109.5
C103 C107 H10E 109.5
H10D C107 H10E 109.5
C103 C107 H10F 109.5
H10D C107 H10F 109.5
H10E C107 H10F 109.5
C104 C108 H10G 109.5
C104 C108 H10H 109.5
H10G C108 H10H 109.5
C104 C108 H10I 109.5
H10G C108 H10I 109.5
H10H C108 H10I 109.5
C105 C109 H10J 109.5
C105 C109 H10K 109.5
H10J C109 H10K 109.5
C105 C109 H10L 109.5
H10J C109 H10L 109.5
H10K C109 H10L 109.5
C114 C110 C111 105.72(13)
C114 C110 Si12 126.48(12)
C111 C110 Si12 122.78(11)
C114 C110 Ti1 74.57(9)
C111 C110 Ti1 73.82(8)
Si12 C110 Ti1 136.49(8)
C112 C111 C110 108.84(13)
C112 C111 C115 124.61(15)
C110 C111 C115 126.06(14)
C112 C111 Ti1 75.97(9)
C110 C111 Ti1 71.06(8)
C115 C111 Ti1 125.47(11)
C111 C112 C113 108.01(14)
C111 C112 C116 126.73(16)
C113 C112 C116 125.13(15)
C111 C112 Ti1 70.50(8)
C113 C112 Ti1 72.15(9)
C116 C112 Ti1 126.16(11)
C114 C113 C112 108.38(14)
C114 C113 C117 125.39(17)
C112 C113 C117 125.95(16)
C114 C113 Ti1 72.24(9)
C112 C113 Ti1 74.57(9)
C117 C113 Ti1 123.93(11)
C113 C114 C110 108.91(14)
C113 C114 C118 124.18(15)
C110 C114 C118 125.66(15)
C113 C114 Ti1 74.13(9)
C110 C114 Ti1 70.65(8)
C118 C114 Ti1 131.39(12)
C111 C115 H11A 109.5
C111 C115 H11B 109.5
H11A C115 H11B 109.5
C111 C115 H11C 109.5
H11A C115 H11C 109.5
H11B C115 H11C 109.5
C112 C116 H11D 109.5
C112 C116 H11E 109.5
H11D C116 H11E 109.5
C112 C116 H11F 109.5
H11D C116 H11F 109.5
H11E C116 H11F 109.5
C113 C117 H11G 109.5
C113 C117 H11H 109.5
H11G C117 H11H 109.5
C113 C117 H11I 109.5
H11G C117 H11I 109.5
H11H C117 H11I 109.5
C114 C118 H11J 109.5
C114 C118 H11K 109.5
H11J C118 H11K 109.5
C114 C118 H11L 109.5
H11J C118 H11L 109.5
H11K C118 H11L 109.5
C120 C119 Si11 119.38(16)
C120 C119 H11M 108.5(14)
Si11 C119 H11M 101.1(14)
C120 C119 H11N 113.5(15)
Si11 C119 H11N 105.7(16)
H11M C119 H11N 107(2)
C119 C120 Si12 116.77(16)
C119 C120 H12X 107.4(13)
Si12 C120 H12X 111.3(13)
C119 C120 H12Y 108.3(13)
Si12 C120 H12Y 101.6(13)
H12X C120 H12Y 111.4(19)
Si11 C121 H12A 109.5
Si11 C121 H12B 109.5
H12A C121 H12B 109.5
Si11 C121 H12C 109.5
H12A C121 H12C 109.5
H12B C121 H12C 109.5
Si11 C122 H12D 109.5
Si11 C122 H12E 109.5
H12D C122 H12E 109.5
Si11 C122 H12F 109.5
H12D C122 H12F 109.5
H12E C122 H12F 109.5
Si12 C123 H12G 109.5
Si12 C123 H12H 109.5
H12G C123 H12H 109.5
Si12 C123 H12I 109.5
H12G C123 H12I 109.5
H12H C123 H12I 109.5
Si12 C124 H12J 109.5
Si12 C124 H12K 109.5
H12J C124 H12K 109.5
Si12 C124 H12L 109.5
H12J C124 H12L 109.5
H12K C124 H12L 109.5
C126 C125 Si13 136.56(12)
C126 C125 Ti1 72.60(9)
Si13 C125 Ti1 150.83(9)
C125 C126 Si14 135.63(12)
C125 C126 Ti1 71.69(9)
Si14 C126 Ti1 152.68(9)
Si13 C127 H12M 109.5
Si13 C127 H12N 109.5
H12M C127 H12N 109.5
Si13 C127 H12O 109.5
H12M C127 H12O 109.5
H12N C127 H12O 109.5
Si13 C128 H12P 109.5
Si13 C128 H12Q 109.5
H12P C128 H12Q 109.5
Si13 C128 H12R 109.5
H12P C128 H12R 109.5
H12Q C128 H12R 109.5
Si13 C129 H12S 109.5
Si13 C129 H12T 109.5
H12S C129 H12T 109.5
Si13 C129 H12U 109.5
H12S C129 H12U 109.5
H12T C129 H12U 109.5
Si14 C130 H13A 109.5
Si14 C130 H13B 109.5
H13A C130 H13B 109.5
Si14 C130 H13C 109.5
H13A C130 H13C 109.5
H13B C130 H13C 109.5
Si14 C131 H13D 109.5
Si14 C131 H13E 109.5
H13D C131 H13E 109.5
Si14 C131 H13F 109.5
H13D C131 H13F 109.5
H13E C131 H13F 109.5
Si14 C132 H13G 109.5
Si14 C132 H13H 109.5
H13G C132 H13H 109.5
Si14 C132 H13I 109.5
H13G C132 H13I 109.5
H13H C132 H13I 109.5
C225 Ti2 C226 35.77(6)
C225 Ti2 C210 114.63(6)
C226 Ti2 C210 132.20(6)
C225 Ti2 C202 133.29(6)
C226 Ti2 C202 114.68(6)
C210 Ti2 C202 109.68(5)
C225 Ti2 C211 83.65(5)
C226 Ti2 C211 97.36(5)
C210 Ti2 C211 35.06(5)
C202 Ti2 C211 142.97(5)
C225 Ti2 C205 96.79(6)
C226 Ti2 C205 113.05(6)
C210 Ti2 C205 105.48(5)
C202 Ti2 C205 56.70(5)
C211 Ti2 C205 127.73(5)
C225 Ti2 C201 131.25(5)
C226 Ti2 C201 137.98(5)
C210 Ti2 C201 89.48(5)
C202 Ti2 C201 34.57(5)
C211 Ti2 C201 123.41(5)
C205 Ti2 C201 34.52(5)
C225 Ti2 C203 99.74(6)
C226 Ti2 C203 83.49(6)
C210 Ti2 C203 143.34(5)
C202 Ti2 C203 34.06(5)
C211 Ti2 C203 174.97(6)
C205 Ti2 C203 55.83(5)
C201 Ti2 C203 56.85(5)
C225 Ti2 C214 138.63(5)
C226 Ti2 C214 130.87(6)
C210 Ti2 C214 34.77(5)
C202 Ti2 C214 87.45(5)
C211 Ti2 C214 56.60(5)
C205 Ti2 C214 115.65(5)
C201 Ti2 C214 84.97(5)
C203 Ti2 C214 119.26(6)
C225 Ti2 C213 115.99(6)
C226 Ti2 C213 97.66(6)
C210 Ti2 C213 57.18(5)
C202 Ti2 C213 99.77(5)
C211 Ti2 C213 55.93(5)
C205 Ti2 C213 146.77(5)
C201 Ti2 C213 112.69(5)
C203 Ti2 C213 119.06(6)
C214 Ti2 C213 33.50(5)
C225 Ti2 C212 85.48(6)
C226 Ti2 C212 79.60(5)
C210 Ti2 C212 57.01(5)
C202 Ti2 C212 132.75(5)
C211 Ti2 C212 33.46(5)
C205 Ti2 C212 160.89(5)
C201 Ti2 C212 140.34(5)
C203 Ti2 C212 142.62(6)
C214 Ti2 C212 55.50(5)
C213 Ti2 C212 33.19(5)
C225 Ti2 C204 80.49(5)
C226 Ti2 C204 83.19(6)
C210 Ti2 C204 138.71(5)
C202 Ti2 C204 56.03(5)
C211 Ti2 C204 151.66(6)
C205 Ti2 C204 33.24(5)
C201 Ti2 C204 56.39(5)
C203 Ti2 C204 33.32(6)
C214 Ti2 C204 140.26(5)
C213 Ti2 C204 152.32(6)
C212 Ti2 C204 162.79(5)
C219 Si21 C201 116.47(7)
C219 Si21 C221 104.89(9)
C201 Si21 C221 106.30(8)
C219 Si21 C222 109.10(9)
C201 Si21 C222 115.00(8)
C221 Si21 C222 103.71(8)
C210 Si22 C224 113.29(8)
C210 Si22 C223 105.44(8)
C224 Si22 C223 107.18(10)
C210 Si22 C220 116.16(8)
C224 Si22 C220 107.20(9)
C223 Si22 C220 107.05(9)
C225 Si23 C229 112.62(8)
C225 Si23 C227 110.88(8)
C229 Si23 C227 107.36(10)
C225 Si23 C228 112.22(8)
C229 Si23 C228 106.97(9)
C227 Si23 C228 106.45(10)
C226 Si24 C231 112.20(8)
C226 Si24 C232 111.80(8)
C231 Si24 C232 106.88(10)
C226 Si24 C230 112.86(9)
C231 Si24 C230 107.73(11)
C232 Si24 C230 104.92(10)
C202 C201 C205 105.46(13)
C202 C201 Si21 128.22(11)
C205 C201 Si21 119.17(11)
C202 C201 Ti2 71.25(8)
C205 C201 Ti2 72.49(8)
Si21 C201 Ti2 144.36(8)
C203 C202 C201 108.83(13)
C203 C202 C206 121.70(15)
C201 C202 C206 128.95(15)
C203 C202 Ti2 74.66(9)
C201 C202 Ti2 74.18(8)
C206 C202 Ti2 123.87(10)
C204 C203 C202 108.28(14)
C204 C203 C207 126.06(16)
C202 C203 C207 124.74(16)
C204 C203 Ti2 74.96(9)
C202 C203 Ti2 71.28(9)
C207 C203 Ti2 128.18(11)
C205 C204 C203 108.03(14)
C205 C204 C208 125.20(16)
C203 C204 C208 126.67(16)
C205 C204 Ti2 71.30(8)
C203 C204 Ti2 71.72(9)
C208 C204 Ti2 125.52(11)
C204 C205 C201 109.30(14)
C204 C205 C209 123.74(14)
C201 C205 C209 126.79(14)
C204 C205 Ti2 75.46(9)
C201 C205 Ti2 72.98(8)
C209 C205 Ti2 121.79(11)
C202 C206 H20A 109.5
C202 C206 H20B 109.5
H20A C206 H20B 109.5
C202 C206 H20C 109.5
H20A C206 H20C 109.5
H20B C206 H20C 109.5
C203 C207 H20D 109.5
C203 C207 H20E 109.5
H20D C207 H20E 109.5
C203 C207 H20F 109.5
H20D C207 H20F 109.5
H20E C207 H20F 109.5
C204 C208 H20G 109.5
C204 C208 H20H 109.5
H20G C208 H20H 109.5
C204 C208 H20I 109.5
H20G C208 H20I 109.5
H20H C208 H20I 109.5
C205 C209 H20J 109.5
C205 C209 H20K 109.5
H20J C209 H20K 109.5
C205 C209 H20L 109.5
H20J C209 H20L 109.5
H20K C209 H20L 109.5
C214 C210 C211 106.13(13)
C214 C210 Si22 126.20(11)
C211 C210 Si22 123.81(11)
C214 C210 Ti2 75.47(9)
C211 C210 Ti2 74.14(8)
Si22 C210 Ti2 133.15(7)
C212 C211 C210 108.68(14)
C212 C211 C215 124.14(14)
C210 C211 C215 126.49(14)
C212 C211 Ti2 75.96(9)
C210 C211 Ti2 70.80(8)
C215 C211 Ti2 126.84(11)
C211 C212 C213 108.36(14)
C211 C212 C216 125.41(16)
C213 C212 C216 125.91(15)
C211 C212 Ti2 70.58(8)
C213 C212 Ti2 73.01(9)
C216 C212 Ti2 127.24(11)
C212 C213 C214 108.20(14)
C212 C213 C217 125.25(15)
C214 C213 C217 126.33(16)
C212 C213 Ti2 73.80(9)
C214 C213 Ti2 72.17(8)
C217 C213 Ti2 124.09(11)
C213 C214 C210 108.48(14)
C213 C214 C218 124.77(14)
C210 C214 C218 125.67(14)
C213 C214 Ti2 74.33(9)
C210 C214 Ti2 69.77(8)
C218 C214 Ti2 131.08(11)
C211 C215 H21A 109.5
C211 C215 H21B 109.5
H21A C215 H21B 109.5
C211 C215 H21C 109.5
H21A C215 H21C 109.5
H21B C215 H21C 109.5
C212 C216 H21D 109.5
C212 C216 H21E 109.5
H21D C216 H21E 109.5
C212 C216 H21F 109.5
H21D C216 H21F 109.5
H21E C216 H21F 109.5
C213 C217 H21G 109.5
C213 C217 H21H 109.5
H21G C217 H21H 109.5
C213 C217 H21I 109.5
H21G C217 H21I 109.5
H21H C217 H21I 109.5
C214 C218 H21J 109.5
C214 C218 H21K 109.5
H21J C218 H21K 109.5
C214 C218 H21L 109.5
H21J C218 H21L 109.5
H21K C218 H21L 109.5
C220 C219 Si21 121.53(13)
C220 C219 H21M 109.5(12)
Si21 C219 H21M 108.6(12)
C220 C219 H21N 111.7(12)
Si21 C219 H21N 100.4(13)
H21M C219 H21N 103.4(17)
C219 C220 Si22 117.57(13)
C219 C220 H22X 111.0(12)
Si22 C220 H22X 110.3(11)
C219 C220 H22Y 107.5(12)
Si22 C220 H22Y 102.6(12)
H22X C220 H22Y 107.0(17)
Si21 C221 H22A 109.5
Si21 C221 H22B 109.5
H22A C221 H22B 109.5
Si21 C221 H22C 109.5
H22A C221 H22C 109.5
H22B C221 H22C 109.5
Si21 C222 H22D 109.5
Si21 C222 H22E 109.5
H22D C222 H22E 109.5
Si21 C222 H22F 109.5
H22D C222 H22F 109.5
H22E C222 H22F 109.5
Si22 C223 H22G 109.5
Si22 C223 H22H 109.5
H22G C223 H22H 109.5
Si22 C223 H22I 109.5
H22G C223 H22I 109.5
H22H C223 H22I 109.5
Si22 C224 H22J 109.5
Si22 C224 H22K 109.5
H22J C224 H22K 109.5
Si22 C224 H22L 109.5
H22J C224 H22L 109.5
H22K C224 H22L 109.5
C226 C225 Si23 135.11(13)
C226 C225 Ti2 72.66(9)
Si23 C225 Ti2 152.23(9)
C225 C226 Si24 136.17(13)
C225 C226 Ti2 71.58(9)
Si24 C226 Ti2 152.26(9)
Si23 C227 H22M 109.5
Si23 C227 H22N 109.5
H22M C227 H22N 109.5
Si23 C227 H22O 109.5
H22M C227 H22O 109.5
H22N C227 H22O 109.5
Si23 C228 H22P 109.5
Si23 C228 H22Q 109.5
H22P C228 H22Q 109.5
Si23 C228 H22R 109.5
H22P C228 H22R 109.5
H22Q C228 H22R 109.5
Si23 C229 H22S 109.5
Si23 C229 H22T 109.5
H22S C229 H22T 109.5
Si23 C229 H22U 109.5
H22S C229 H22U 109.5
H22T C229 H22U 109.5
Si24 C230 H23A 109.5
Si24 C230 H23B 109.5
H23A C230 H23B 109.5
Si24 C230 H23C 109.5
H23A C230 H23C 109.5
H23B C230 H23C 109.5
Si24 C231 H23D 109.5
Si24 C231 H23E 109.5
H23D C231 H23E 109.5
Si24 C231 H23F 109.5
H23D C231 H23F 109.5
H23E C231 H23F 109.5
Si24 C232 H23G 109.5
Si24 C232 H23H 109.5
H23G C232 H23H 109.5
Si24 C232 H23I 109.5
H23G C232 H23I 109.5
H23H C232 H23I 109.5

loop_
_geom_bond_atom_site_label_1
_geom_bond_atom_site_label_2
_geom_bond_distance
Ti1 C125 2.1259(15)
Ti1 C126 2.1369(15)
Ti1 C110 2.3682(14)
Ti1 C111 2.4046(15)
Ti1 C102 2.4118(16)
Ti1 C103 2.4165(16)
Ti1 C105 2.4170(15)
Ti1 C114 2.4195(15)
Ti1 C101 2.4397(15)
Ti1 C113 2.4438(15)
Ti1 C104 2.4528(16)
Ti1 C112 2.4748(15)
Si11 C122 1.870(2)
Si11 C121 1.8750(19)
Si11 C101 1.8760(15)
Si11 C119 1.882(2)
Si12 C120 1.871(2)
Si12 C110 1.8712(15)
Si12 C124 1.8753(18)
Si12 C123 1.877(2)
Si13 C125 1.8645(16)
Si13 C128 1.871(2)
Si13 C127 1.8755(19)
Si13 C129 1.8769(19)
Si14 C126 1.8679(15)
Si14 C132 1.870(2)
Si14 C130 1.8758(19)
Si14 C131 1.8760(18)
C101 C102 1.428(2)
C101 C105 1.436(2)
C102 C103 1.408(2)
C102 C106 1.512(2)
C103 C104 1.404(3)
C103 C107 1.508(2)
C104 C105 1.409(2)
C104 C108 1.499(2)
C105 C109 1.501(2)
C106 H10A 0.9800
C106 H10B 0.9800
C106 H10C 0.9800
C107 H10D 0.9800
C107 H10E 0.9800
C107 H10F 0.9800
C108 H10G 0.9800
C108 H10H 0.9800
C108 H10I 0.9800
C109 H10J 0.9800
C109 H10K 0.9800
C109 H10L 0.9800
C110 C114 1.431(2)
C110 C111 1.440(2)
C111 C112 1.409(2)
C111 C115 1.500(2)
C112 C113 1.409(2)
C112 C116 1.492(2)
C113 C114 1.407(2)
C113 C117 1.507(2)
C114 C118 1.497(2)
C115 H11A 0.9800
C115 H11B 0.9800
C115 H11C 0.9800
C116 H11D 0.9800
C116 H11E 0.9800
C116 H11F 0.9800
C117 H11G 0.9800
C117 H11H 0.9800
C117 H11I 0.9800
C118 H11J 0.9800
C118 H11K 0.9800
C118 H11L 0.9800
C119 C120 1.540(3)
C119 H11M 0.99(3)
C119 H11N 0.97(3)
C120 H12X 0.91(2)
C120 H12Y 0.99(2)
C121 H12A 0.9800
C121 H12B 0.9800
C121 H12C 0.9800
C122 H12D 0.9800
C122 H12E 0.9800
C122 H12F 0.9800
C123 H12G 0.9800
C123 H12H 0.9800
C123 H12I 0.9800
C124 H12J 0.9800
C124 H12K 0.9800
C124 H12L 0.9800
C125 C126 1.307(2)
C127 H12M 0.9800
C127 H12N 0.9800
C127 H12O 0.9800
C128 H12P 0.9800
C128 H12Q 0.9800
C128 H12R 0.9800
C129 H12S 0.9800
C129 H12T 0.9800
C129 H12U 0.9800
C130 H13A 0.9800
C130 H13B 0.9800
C130 H13C 0.9800
C131 H13D 0.9800
C131 H13E 0.9800
C131 H13F 0.9800
C132 H13G 0.9800
C132 H13H 0.9800
C132 H13I 0.9800
Ti2 C225 2.1224(15)
Ti2 C226 2.1353(15)
Ti2 C210 2.3656(15)
Ti2 C202 2.3967(15)
Ti2 C211 2.4097(15)
Ti2 C205 2.4288(14)
Ti2 C201 2.4353(14)
Ti2 C203 2.4404(15)
Ti2 C214 2.4406(15)
Ti2 C213 2.4684(15)
Ti2 C212 2.4787(15)
Ti2 C204 2.4821(15)
Si21 C219 1.8746(19)
Si21 C201 1.8761(15)
Si21 C221 1.8779(18)
Si21 C222 1.8791(18)
Si22 C210 1.8699(15)
Si22 C224 1.8715(19)
Si22 C223 1.8718(19)
Si22 C220 1.8782(18)
Si23 C225 1.8637(16)
Si23 C229 1.870(2)
Si23 C227 1.875(2)
Si23 C228 1.8836(19)
Si24 C226 1.8660(16)
Si24 C231 1.868(2)
Si24 C232 1.8768(19)
Si24 C230 1.883(2)
C201 C202 1.436(2)
C201 C205 1.443(2)
C202 C203 1.417(2)
C202 C206 1.509(2)
C203 C204 1.412(2)
C203 C207 1.500(2)
C204 C205 1.406(2)
C204 C208 1.499(2)
C205 C209 1.504(2)
C206 H20A 0.9800
C206 H20B 0.9800
C206 H20C 0.9800
C207 H20D 0.9800
C207 H20E 0.9800
C207 H20F 0.9800
C208 H20G 0.9800
C208 H20H 0.9800
C208 H20I 0.9800
C209 H20J 0.9800
C209 H20K 0.9800
C209 H20L 0.9800
C210 C214 1.438(2)
C210 C211 1.439(2)
C211 C212 1.409(2)
C211 C215 1.499(2)
C212 C213 1.413(2)
C212 C216 1.498(2)
C213 C214 1.415(2)
C213 C217 1.505(2)
C214 C218 1.494(2)
C215 H21A 0.9800
C215 H21B 0.9800
C215 H21C 0.9800
C216 H21D 0.9800
C216 H21E 0.9800
C216 H21F 0.9800
C217 H21G 0.9800
C217 H21H 0.9800
C217 H21I 0.9800
C218 H21J 0.9800
C218 H21K 0.9800
C218 H21L 0.9800
C219 C220 1.536(3)
C219 H21M 0.99(2)
C219 H21N 0.95(2)
C220 H22X 1.00(2)
C220 H22Y 0.97(2)
C221 H22A 0.9800
C221 H22B 0.9800
C221 H22C 0.9800
C222 H22D 0.9800
C222 H22E 0.9800
C222 H22F 0.9800
C223 H22G 0.9800
C223 H22H 0.9800
C223 H22I 0.9800
C224 H22J 0.9800
C224 H22K 0.9800
C224 H22L 0.9800
C225 C226 1.308(2)
C227 H22M 0.9800
C227 H22N 0.9800
C227 H22O 0.9800
C228 H22P 0.9800
C228 H22Q 0.9800
C228 H22R 0.9800
C229 H22S 0.9800
C229 H22T 0.9800
C229 H22U 0.9800
C230 H23A 0.9800
C230 H23B 0.9800
C230 H23C 0.9800
C231 H23D 0.9800
C231 H23E 0.9800
C231 H23F 0.9800
C232 H23G 0.9800
C232 H23H 0.9800
C232 H23I 0.9800
